data_7049611
loop_
_publ_author_name
'Jones, Dafydd D. L.'
'Matthews, Aidan J. R.'
'Jones, Cameron'

_publ_section_title
;
 The complex reactivity of \b-diketiminato magnesium(i) dimers towards
 pinacolborane: implications for catalysis.
;
_journal_issue 17
_journal_name_full 'Dalton transactions (Cambridge, England : 2003)'
_journal_page_first 5785
_journal_page_last 5792
_journal_paper_doi 10.1039/c9dt01085h
_journal_volume 48
_journal_year 2019
_chemical_formula_sum 'C54 H74 B2 Mg2 N4 O6'
_chemical_formula_weight 945.41
_space_group_crystal_system orthorhombic
_space_group_IT_number 61
_space_group_name_Hall '-P 2ac 2ab'
_space_group_name_H-M_alt 'P b c a'
_symmetry_space_group_name_Hall '-P 2ac 2ab'
_symmetry_space_group_name_H-M 'P b c a'
_atom_sites_solution_hydrogens geom
_audit_creation_method SHELXL-2016/6
_audit_update_record
;
2019-04-04 deposited with the CCDC.    2019-04-08 downloaded from the CCDC.
;
_cell_angle_alpha 90
_cell_angle_beta 90
_cell_angle_gamma 90
_cell_formula_units_Z 4
_cell_length_a 18.7772(2)
_cell_length_b 13.77780(10)
_cell_length_c 20.9610(2)
_cell_measurement_reflns_used 19662
_cell_measurement_temperature 123(2)
_cell_measurement_theta_max 77.1950
_cell_measurement_theta_min 3.1780
_cell_volume 5422.79(9)
_computing_cell_refinement 'CrysAlisPro 1.171.39.46 (Rigaku OD, 2018)'
_computing_data_collection 'CrysAlisPro 1.171.39.46 (Rigaku OD, 2018)'
_computing_data_reduction 'CrysAlisPro 1.171.39.46 (Rigaku OD, 2018)'
_computing_molecular_graphics xseed
_computing_publication_material Ciftab
_computing_structure_refinement 'SHELXL-2016/6 (Sheldrick, 2016)'
_computing_structure_solution 'SHELXT 2014/5 (Sheldrick, 2014)'
_diffrn_ambient_temperature 123(2)
_diffrn_measured_fraction_theta_full 0.998
_diffrn_measured_fraction_theta_max 0.998
_diffrn_measurement_device_type 'XtaLAB Synergy, Dualflex, HyPix'
_diffrn_radiation_type CuK\a
_diffrn_radiation_wavelength 1.54184
_diffrn_reflns_av_R_equivalents 0.0456
_diffrn_reflns_av_unetI/netI 0.0282
_diffrn_reflns_Laue_measured_fraction_full 0.998
_diffrn_reflns_Laue_measured_fraction_max 0.998
_diffrn_reflns_limit_h_max 22
_diffrn_reflns_limit_h_min -22
_diffrn_reflns_limit_k_max 16
_diffrn_reflns_limit_k_min -16
_diffrn_reflns_limit_l_max 17
_diffrn_reflns_limit_l_min -25
_diffrn_reflns_number 28499
_diffrn_reflns_point_group_measured_fraction_full 0.998
_diffrn_reflns_point_group_measured_fraction_max 0.998
_diffrn_reflns_theta_full 67.684
_diffrn_reflns_theta_max 68.498
_diffrn_reflns_theta_min 6.329
_diffrn_source 'micro-focus sealed X-ray tube'
_exptl_absorpt_coefficient_mu 0.791
_exptl_absorpt_correction_T_max 1.00000
_exptl_absorpt_correction_T_min 0.78995
_exptl_absorpt_correction_type multi-scan
_exptl_absorpt_process_details
;
CrysAlisPro 1.171.39.46 (Rigaku Oxford Diffraction, 2018)
Empirical absorption correction using spherical harmonics,
 implemented in SCALE3 ABSPACK scaling algorithm.
;
_exptl_crystal_colour colorless
_exptl_crystal_density_diffrn 1.158
_exptl_crystal_description block
_exptl_crystal_F_000 2032
_exptl_crystal_size_max 0.230
_exptl_crystal_size_mid 0.210
_exptl_crystal_size_min 0.150
_refine_diff_density_max 0.384
_refine_diff_density_min -0.227
_refine_diff_density_rms 0.048
_refine_ls_extinction_method none
_refine_ls_goodness_of_fit_ref 1.101
_refine_ls_hydrogen_treatment constr
_refine_ls_matrix_type full
_refine_ls_number_parameters 317
_refine_ls_number_reflns 4988
_refine_ls_number_restraints 0
_refine_ls_restrained_S_all 1.101
_refine_ls_R_factor_all 0.0503
_refine_ls_R_factor_gt 0.0484
_refine_ls_shift/su_max 0.000
_refine_ls_shift/su_mean 0.000
_refine_ls_structure_factor_coef Fsqd
_refine_ls_weighting_details 'w=1/[\s^2^(Fo^2^)+(0.0638P)^2^+3.3157P] where P=(Fo^2^+2Fc^2^)/3'
_refine_ls_weighting_scheme calc
_refine_ls_wR_factor_gt 0.1353
_refine_ls_wR_factor_ref 0.1368
_reflns_Friedel_coverage 0.000
_reflns_number_gt 4727
_reflns_number_total 4988
_reflns_threshold_expression 'I > 2\s(I)'
_cod_data_source_file c9dt01085h2.cif
_cod_data_source_block Cj1346
_cod_depositor_comments 'Adding full bibliography for 7049610--7049618.cif.'
_cod_database_code 7049611
_shelx_shelxl_version_number 2016/6
_shelx_space_group_comment
;
The symmetry employed for this shelxl refinement is uniquely defined
by the following loop, which should always be used as a source of
symmetry information in preference to the above space-group names.
They are only intended as comments.
;
_shelx_estimated_absorpt_t_min 0.839
_shelx_estimated_absorpt_t_max 0.891

loop_
_space_group_symop_operation_xyz
'x, y, z'
'-x+1/2, -y, z+1/2'
'x+1/2, -y+1/2, -z'
'-x, y+1/2, -z+1/2'
'-x, -y, -z'
'x-1/2, y, -z-1/2'
'-x-1/2, y-1/2, z'
'x, -y-1/2, z-1/2'

loop_
_atom_site_label
_atom_site_type_symbol
_atom_site_fract_x
_atom_site_fract_y
_atom_site_fract_z
_atom_site_U_iso_or_equiv
_atom_site_adp_type
_atom_site_occupancy
_atom_site_site_symmetry_order
_atom_site_calc_flag
_atom_site_refinement_flags_posn
_atom_site_refinement_flags_adp
Mg1 Mg 0.53370(3) 0.57259(4) 0.45725(2) 0.02484(16) Uani 1 1 d . .
O1 O 0.55454(7) 0.50691(9) 0.53809(6) 0.0316(3) Uani 1 1 d . .
N1 N 0.52492(8) 0.71896(10) 0.45663(6) 0.0269(3) Uani 1 1 d . .
C1 C 0.69731(11) 0.55453(14) 0.64499(9) 0.0365(4) Uani 1 1 d . .
B1 B 0.60357(11) 0.50751(15) 0.58306(10) 0.0293(4) Uani 1 1 d . .
O2 O 0.59636(7) 0.45489(9) 0.63956(6) 0.0338(3) Uani 1 1 d . .
N2 N 0.59602(8) 0.56717(10) 0.37816(7) 0.0266(3) Uani 1 1 d . .
C2 C 0.77771(12) 0.55560(19) 0.63928(13) 0.0538(6) Uani 1 1 d . .
H2A H 0.793245 0.500601 0.613100 0.081 Uiso 1 1 calc R U
H2B H 0.798971 0.550519 0.681847 0.081 Uiso 1 1 calc R U
H2C H 0.792950 0.616383 0.619192 0.081 Uiso 1 1 calc R U
O3 O 0.66703(7) 0.55794(10) 0.58095(6) 0.0360(3) Uani 1 1 d . .
C3 C 0.67171(13) 0.64526(15) 0.67935(10) 0.0449(5) Uani 1 1 d . .
H3A H 0.685421 0.702824 0.654786 0.067 Uiso 1 1 calc R U
H3B H 0.693444 0.648283 0.721810 0.067 Uiso 1 1 calc R U
H3C H 0.619754 0.643152 0.683599 0.067 Uiso 1 1 calc R U
C4 C 0.66389(11) 0.46000(14) 0.67260(9) 0.0363(4) Uani 1 1 d . .
C5 C 0.65044(14) 0.46120(17) 0.74372(10) 0.0488(5) Uani 1 1 d . .
H5A H 0.619397 0.516010 0.754416 0.073 Uiso 1 1 calc R U
H5B H 0.695829 0.467943 0.766367 0.073 Uiso 1 1 calc R U
H5C H 0.627374 0.400409 0.756467 0.073 Uiso 1 1 calc R U
C6 C 0.70500(12) 0.36853(15) 0.65434(11) 0.0461(5) Uani 1 1 d . .
H6A H 0.676497 0.311142 0.664874 0.069 Uiso 1 1 calc R U
H6B H 0.750002 0.366446 0.677979 0.069 Uiso 1 1 calc R U
H6C H 0.714897 0.369276 0.608433 0.069 Uiso 1 1 calc R U
C7 C 0.64226(10) 0.48675(14) 0.36432(8) 0.0318(4) Uani 1 1 d . .
C8 C 0.61807(12) 0.40717(15) 0.32950(10) 0.0419(5) Uani 1 1 d . .
C9 C 0.54275(13) 0.40029(18) 0.30663(13) 0.0551(6) Uani 1 1 d . .
H9A H 0.513522 0.368712 0.339329 0.083 Uiso 1 1 calc R U
H9B H 0.541132 0.362053 0.267231 0.083 Uiso 1 1 calc R U
H9C H 0.524268 0.465606 0.298341 0.083 Uiso 1 1 calc R U
C10 C 0.66654(16) 0.33158(17) 0.31682(12) 0.0593(7) Uani 1 1 d . .
H10 H 0.651642 0.277429 0.292137 0.071 Uiso 1 1 calc R U
C11 C 0.73524(15) 0.3351(2) 0.33971(13) 0.0648(8) Uani 1 1 d . .
H11 H 0.767278 0.283535 0.330752 0.078 Uiso 1 1 calc R U
C12 C 0.75742(13) 0.4121(2) 0.37509(12) 0.0583(7) Uani 1 1 d . .
H12 H 0.804730 0.413067 0.391135 0.070 Uiso 1 1 calc R U
C13 C 0.71222(10) 0.48960(17) 0.38826(9) 0.0418(5) Uani 1 1 d . .
C14 C 0.73795(11) 0.5740(2) 0.42660(11) 0.0538(6) Uani 1 1 d . .
H14A H 0.788244 0.564601 0.437448 0.081 Uiso 1 1 calc R U
H14B H 0.709859 0.579107 0.465862 0.081 Uiso 1 1 calc R U
H14C H 0.732623 0.633721 0.401640 0.081 Uiso 1 1 calc R U
C15 C 0.59257(9) 0.63892(13) 0.33564(8) 0.0284(4) Uani 1 1 d . .
C16 C 0.63011(11) 0.62714(15) 0.27232(8) 0.0370(4) Uani 1 1 d . .
H16A H 0.681581 0.622512 0.279430 0.055 Uiso 1 1 calc R U
H16B H 0.619860 0.683345 0.245178 0.055 Uiso 1 1 calc R U
H16C H 0.613221 0.567920 0.251299 0.055 Uiso 1 1 calc R U
C17 C 0.55797(10) 0.72771(13) 0.34544(8) 0.0331(4) Uani 1 1 d . .
H17 H 0.551388 0.766220 0.308306 0.040 Uiso 1 1 calc R U
C18 C 0.53156(10) 0.76804(13) 0.40231(8) 0.0312(4) Uani 1 1 d . .
C19 C 0.51236(13) 0.87481(14) 0.40065(10) 0.0443(5) Uani 1 1 d . .
H19A H 0.464558 0.883897 0.418434 0.066 Uiso 1 1 calc R U
H19B H 0.513236 0.897931 0.356447 0.066 Uiso 1 1 calc R U
H19C H 0.546881 0.911665 0.426011 0.066 Uiso 1 1 calc R U
C20 C 0.51230(10) 0.77205(12) 0.51431(8) 0.0283(4) Uani 1 1 d . .
C21 C 0.44344(10) 0.78047(13) 0.53937(9) 0.0333(4) Uani 1 1 d . .
C22 C 0.38012(11) 0.73730(17) 0.50547(11) 0.0452(5) Uani 1 1 d . .
H22A H 0.380330 0.666667 0.510957 0.068 Uiso 1 1 calc R U
H22B H 0.382683 0.753005 0.459928 0.068 Uiso 1 1 calc R U
H22C H 0.336180 0.764174 0.523487 0.068 Uiso 1 1 calc R U
C23 C 0.43464(11) 0.82986(14) 0.59697(9) 0.0384(4) Uani 1 1 d . .
H23 H 0.388204 0.836880 0.614357 0.046 Uiso 1 1 calc R U
C24 C 0.49196(12) 0.86863(14) 0.62912(9) 0.0393(5) Uani 1 1 d . .
H24 H 0.484919 0.901841 0.668334 0.047 Uiso 1 1 calc R U
C25 C 0.55962(12) 0.85913(14) 0.60423(9) 0.0385(4) Uani 1 1 d . .
H25 H 0.598957 0.885929 0.626639 0.046 Uiso 1 1 calc R U
C26 C 0.57118(10) 0.81081(13) 0.54671(8) 0.0327(4) Uani 1 1 d . .
C27 C 0.64550(11) 0.79936(16) 0.52078(10) 0.0418(5) Uani 1 1 d . .
H27A H 0.678350 0.840000 0.545401 0.063 Uiso 1 1 calc R U
H27B H 0.646425 0.819376 0.475921 0.063 Uiso 1 1 calc R U
H27C H 0.660081 0.731257 0.524135 0.063 Uiso 1 1 calc R U

loop_
_atom_site_aniso_label
_atom_site_aniso_U_11
_atom_site_aniso_U_22
_atom_site_aniso_U_33
_atom_site_aniso_U_23
_atom_site_aniso_U_13
_atom_site_aniso_U_12
Mg1 0.0306(3) 0.0232(3) 0.0206(3) 0.0022(2) 0.0012(2) 0.0008(2)
O1 0.0397(7) 0.0297(6) 0.0254(6) 0.0033(5) 0.0000(5) 0.0019(5)
N1 0.0340(7) 0.0247(7) 0.0221(7) 0.0002(5) 0.0001(6) 0.0011(6)
C1 0.0401(10) 0.0377(10) 0.0317(9) -0.0014(8) -0.0099(8) -0.0010(8)
B1 0.0312(10) 0.0279(9) 0.0289(9) -0.0019(8) 0.0010(8) -0.0004(8)
O2 0.0395(7) 0.0338(7) 0.0281(6) 0.0052(5) -0.0029(5) -0.0006(5)
N2 0.0297(7) 0.0272(7) 0.0228(7) 0.0011(5) 0.0022(6) 0.0013(6)
C2 0.0414(12) 0.0587(14) 0.0612(14) -0.0036(11) -0.0115(10) -0.0031(10)
O3 0.0407(7) 0.0390(7) 0.0283(6) 0.0041(5) -0.0038(5) -0.0053(6)
C3 0.0587(13) 0.0341(10) 0.0419(11) -0.0025(8) -0.0126(10) -0.0001(9)
C4 0.0436(10) 0.0354(10) 0.0300(9) 0.0015(8) -0.0098(8) 0.0032(8)
C5 0.0654(14) 0.0491(12) 0.0318(10) 0.0043(9) -0.0095(10) 0.0039(11)
C6 0.0557(13) 0.0368(11) 0.0458(11) -0.0032(9) -0.0150(10) 0.0098(9)
C7 0.0354(9) 0.0352(9) 0.0248(8) 0.0077(7) 0.0087(7) 0.0067(8)
C8 0.0551(12) 0.0329(10) 0.0377(10) -0.0003(8) 0.0128(9) 0.0081(9)
C9 0.0654(15) 0.0429(12) 0.0569(14) -0.0179(11) -0.0004(12) -0.0034(11)
C10 0.0894(19) 0.0360(12) 0.0526(13) 0.0041(10) 0.0299(13) 0.0174(12)
C11 0.0699(17) 0.0607(16) 0.0639(15) 0.0282(14) 0.0357(14) 0.0372(14)
C12 0.0425(12) 0.0811(18) 0.0513(13) 0.0373(14) 0.0175(10) 0.0245(12)
C13 0.0354(10) 0.0586(13) 0.0316(9) 0.0206(9) 0.0079(8) 0.0073(9)
C14 0.0346(11) 0.0823(17) 0.0446(12) 0.0151(12) -0.0067(9) -0.0084(11)
C15 0.0326(9) 0.0311(9) 0.0215(8) 0.0007(6) -0.0001(7) -0.0027(7)
C16 0.0491(11) 0.0387(10) 0.0232(8) 0.0037(7) 0.0066(8) 0.0014(9)
C17 0.0469(10) 0.0304(9) 0.0220(8) 0.0060(7) 0.0003(7) 0.0006(8)
C18 0.0405(10) 0.0262(9) 0.0270(9) 0.0029(7) -0.0015(7) 0.0016(7)
C19 0.0716(14) 0.0283(9) 0.0329(10) 0.0062(8) 0.0027(10) 0.0088(9)
C20 0.0397(9) 0.0218(8) 0.0235(8) 0.0015(6) 0.0007(7) 0.0006(7)
C21 0.0398(10) 0.0282(9) 0.0318(9) -0.0016(7) 0.0011(8) 0.0033(7)
C22 0.0359(10) 0.0493(12) 0.0502(12) -0.0117(10) 0.0005(9) 0.0048(9)
C23 0.0463(11) 0.0332(10) 0.0358(10) -0.0031(8) 0.0084(8) 0.0071(8)
C24 0.0599(13) 0.0296(9) 0.0283(9) -0.0055(7) 0.0053(9) 0.0003(9)
C25 0.0541(12) 0.0334(10) 0.0282(9) -0.0028(7) -0.0022(8) -0.0085(9)
C26 0.0433(10) 0.0291(9) 0.0258(8) 0.0008(7) 0.0008(7) -0.0047(8)
C27 0.0435(11) 0.0477(12) 0.0342(10) -0.0038(9) 0.0008(8) -0.0118(9)

loop_
_atom_type_symbol
_atom_type_description
_atom_type_scat_dispersion_real
_atom_type_scat_dispersion_imag
_atom_type_scat_source
C C 0.0181 0.0091 'International Tables Vol C Tables 4.2.6.8 and 6.1.1.4'
H H 0.0000 0.0000 'International Tables Vol C Tables 4.2.6.8 and 6.1.1.4'
B B 0.0090 0.0039 'International Tables Vol C Tables 4.2.6.8 and 6.1.1.4'
N N 0.0311 0.0180 'International Tables Vol C Tables 4.2.6.8 and 6.1.1.4'
O O 0.0492 0.0322 'International Tables Vol C Tables 4.2.6.8 and 6.1.1.4'
Mg Mg 0.1719 0.1771 'International Tables Vol C Tables 4.2.6.8 and 6.1.1.4'

loop_
_geom_angle_atom_site_label_1
_geom_angle_atom_site_label_2
_geom_angle_atom_site_label_3
_geom_angle
_geom_angle_site_symmetry_1
_geom_angle_site_symmetry_3
O1 Mg1 O1 82.51(6) . 5_666
O1 Mg1 N1 118.81(6) . .
O1 Mg1 N1 118.77(6) 5_666 .
O1 Mg1 N2 125.01(6) . .
O1 Mg1 N2 120.00(6) 5_666 .
N1 Mg1 N2 94.49(6) . .
B1 O1 Mg1 139.01(12) . .
B1 O1 Mg1 123.41(12) . 5_666
Mg1 O1 Mg1 97.49(6) . 5_666
C18 N1 C20 118.58(14) . .
C18 N1 Mg1 120.31(12) . .
C20 N1 Mg1 121.11(10) . .
O3 C1 C2 108.39(17) . .
O3 C1 C3 106.62(15) . .
C2 C1 C3 110.15(18) . .
O3 C1 C4 102.23(14) . .
C2 C1 C4 116.06(18) . .
C3 C1 C4 112.59(17) . .
O1 B1 O3 125.70(17) . .
O1 B1 O2 122.42(17) . .
O3 B1 O2 111.88(16) . .
B1 O2 C4 107.21(14) . .
C15 N2 C7 117.80(14) . .
C15 N2 Mg1 119.39(12) . .
C7 N2 Mg1 122.77(11) . .
C1 C2 H2A 109.5 . .
C1 C2 H2B 109.5 . .
H2A C2 H2B 109.5 . .
C1 C2 H2C 109.5 . .
H2A C2 H2C 109.5 . .
H2B C2 H2C 109.5 . .
B1 O3 C1 106.91(14) . .
C1 C3 H3A 109.5 . .
C1 C3 H3B 109.5 . .
H3A C3 H3B 109.5 . .
C1 C3 H3C 109.5 . .
H3A C3 H3C 109.5 . .
H3B C3 H3C 109.5 . .
O2 C4 C5 109.03(17) . .
O2 C4 C6 106.45(15) . .
C5 C4 C6 109.92(17) . .
O2 C4 C1 102.48(14) . .
C5 C4 C1 115.12(17) . .
C6 C4 C1 113.17(18) . .
C4 C5 H5A 109.5 . .
C4 C5 H5B 109.5 . .
H5A C5 H5B 109.5 . .
C4 C5 H5C 109.5 . .
H5A C5 H5C 109.5 . .
H5B C5 H5C 109.5 . .
C4 C6 H6A 109.5 . .
C4 C6 H6B 109.5 . .
H6A C6 H6B 109.5 . .
C4 C6 H6C 109.5 . .
H6A C6 H6C 109.5 . .
H6B C6 H6C 109.5 . .
C8 C7 C13 120.87(18) . .
C8 C7 N2 121.03(17) . .
C13 C7 N2 118.08(18) . .
C7 C8 C10 118.1(2) . .
C7 C8 C9 121.72(18) . .
C10 C8 C9 120.2(2) . .
C8 C9 H9A 109.5 . .
C8 C9 H9B 109.5 . .
H9A C9 H9B 109.5 . .
C8 C9 H9C 109.5 . .
H9A C9 H9C 109.5 . .
H9B C9 H9C 109.5 . .
C11 C10 C8 120.9(3) . .
C11 C10 H10 119.6 . .
C8 C10 H10 119.6 . .
C12 C11 C10 120.3(2) . .
C12 C11 H11 119.8 . .
C10 C11 H11 119.8 . .
C11 C12 C13 121.3(2) . .
C11 C12 H12 119.3 . .
C13 C12 H12 119.3 . .
C12 C13 C7 118.5(2) . .
C12 C13 C14 120.4(2) . .
C7 C13 C14 121.03(19) . .
C13 C14 H14A 109.5 . .
C13 C14 H14B 109.5 . .
H14A C14 H14B 109.5 . .
C13 C14 H14C 109.5 . .
H14A C14 H14C 109.5 . .
H14B C14 H14C 109.5 . .
N2 C15 C17 124.94(16) . .
N2 C15 C16 119.01(16) . .
C17 C15 C16 116.03(15) . .
C15 C16 H16A 109.5 . .
C15 C16 H16B 109.5 . .
H16A C16 H16B 109.5 . .
C15 C16 H16C 109.5 . .
H16A C16 H16C 109.5 . .
H16B C16 H16C 109.5 . .
C15 C17 C18 129.30(16) . .
C15 C17 H17 115.4 . .
C18 C17 H17 115.4 . .
N1 C18 C17 123.93(16) . .
N1 C18 C19 119.40(16) . .
C17 C18 C19 116.64(16) . .
C18 C19 H19A 109.5 . .
C18 C19 H19B 109.5 . .
H19A C19 H19B 109.5 . .
C18 C19 H19C 109.5 . .
H19A C19 H19C 109.5 . .
H19B C19 H19C 109.5 . .
C21 C20 C26 120.96(16) . .
C21 C20 N1 120.76(16) . .
C26 C20 N1 118.19(16) . .
C23 C21 C20 118.30(17) . .
C23 C21 C22 120.45(18) . .
C20 C21 C22 121.25(16) . .
C21 C22 H22A 109.5 . .
C21 C22 H22B 109.5 . .
H22A C22 H22B 109.5 . .
C21 C22 H22C 109.5 . .
H22A C22 H22C 109.5 . .
H22B C22 H22C 109.5 . .
C24 C23 C21 121.31(18) . .
C24 C23 H23 119.3 . .
C21 C23 H23 119.3 . .
C23 C24 C25 119.85(17) . .
C23 C24 H24 120.1 . .
C25 C24 H24 120.1 . .
C24 C25 C26 121.05(18) . .
C24 C25 H25 119.5 . .
C26 C25 H25 119.5 . .
C25 C26 C20 118.53(18) . .
C25 C26 C27 120.43(17) . .
C20 C26 C27 121.04(16) . .
C26 C27 H27A 109.5 . .
C26 C27 H27B 109.5 . .
H27A C27 H27B 109.5 . .
C26 C27 H27C 109.5 . .
H27A C27 H27C 109.5 . .
H27B C27 H27C 109.5 . .

loop_
_geom_bond_atom_site_label_1
_geom_bond_atom_site_label_2
_geom_bond_distance
_geom_bond_site_symmetry_2
Mg1 O1 1.9605(13) .
Mg1 O1 1.9886(14) 5_666
Mg1 N1 2.0234(15) .
Mg1 N2 2.0307(15) .
O1 B1 1.318(2) .
N1 C18 1.330(2) .
N1 C20 1.433(2) .
C1 O3 1.459(2) .
C1 C2 1.515(3) .
C1 C3 1.521(3) .
C1 C4 1.557(3) .
B1 O3 1.380(2) .
B1 O2 1.395(2) .
O2 C4 1.447(2) .
N2 C15 1.333(2) .
N2 C7 1.437(2) .
C2 H2A 0.9800 .
C2 H2B 0.9800 .
C2 H2C 0.9800 .
C3 H3A 0.9800 .
C3 H3B 0.9800 .
C3 H3C 0.9800 .
C4 C5 1.512(3) .
C4 C6 1.527(3) .
C5 H5A 0.9800 .
C5 H5B 0.9800 .
C5 H5C 0.9800 .
C6 H6A 0.9800 .
C6 H6B 0.9800 .
C6 H6C 0.9800 .
C7 C8 1.393(3) .
C7 C13 1.407(3) .
C8 C10 1.408(3) .
C8 C9 1.496(3) .
C9 H9A 0.9800 .
C9 H9B 0.9800 .
C9 H9C 0.9800 .
C10 C11 1.377(4) .
C10 H10 0.9500 .
C11 C12 1.360(4) .
C11 H11 0.9500 .
C12 C13 1.391(3) .
C12 H12 0.9500 .
C13 C14 1.494(4) .
C14 H14A 0.9800 .
C14 H14B 0.9800 .
C14 H14C 0.9800 .
C15 C17 1.400(3) .
C15 C16 1.512(2) .
C16 H16A 0.9800 .
C16 H16B 0.9800 .
C16 H16C 0.9800 .
C17 C18 1.406(3) .
C17 H17 0.9500 .
C18 C19 1.515(3) .
C19 H19A 0.9800 .
C19 H19B 0.9800 .
C19 H19C 0.9800 .
C20 C21 1.400(3) .
C20 C26 1.403(3) .
C21 C23 1.396(3) .
C21 C22 1.507(3) .
C22 H22A 0.9800 .
C22 H22B 0.9800 .
C22 H22C 0.9800 .
C23 C24 1.378(3) .
C23 H23 0.9500 .
C24 C25 1.380(3) .
C24 H24 0.9500 .
C25 C26 1.394(3) .
C25 H25 0.9500 .
C26 C27 1.506(3) .
C27 H27A 0.9800 .
C27 H27B 0.9800 .
C27 H27C 0.9800 .
